data_7117324
loop_
_publ_author_name
'Kalia, Dimpy'
'K. S., Anil Kumar'
'Meena, Gajanand'
'Sethi, Kashmir Prasad'
'Sharma, Rohit'
'Trivedi, Priyanka'
'Khan, Shaheb Raj'
'Verma, Ajay Singh'
'Singh, Shyam'
'Sharma, Sandeep'
'Roy, Kuldeep K.'
'Kant, Ruchir'
'Krishnan, Manju Yasodha'
'Singh, Bhupendra N.'
'Sinha, Sudhir'
'Chaturvedi, Vinita'
'Saxena, Anil K.'
'Dikshit, Dinesh K.'

_publ_section_title
;
 Synthesis and anti-tubercular activity of conformationally-constrained
 and bisquinoline analogs of TMC207
;
_journal_issue 8
_journal_name_full 'Med. Chem. Commun.'
_journal_page_first 1554
_journal_paper_doi 10.1039/C5MD00131E
_journal_volume 6
_journal_year 2015
_chemical_compound_source 'see text'
_chemical_formula_moiety 'C29 H29 Br N2 O3'
_chemical_formula_sum 'C29 H29 Br N2 O3'
_chemical_formula_weight 533.44
_space_group_IT_number 14
_symmetry_cell_setting monoclinic
_symmetry_Int_Tables_number 14
_symmetry_space_group_name_Hall '-P 2ybc'
_symmetry_space_group_name_H-M 'P 1 21/c 1'
_atom_sites_solution_hydrogens geom
_atom_sites_solution_primary direct
_atom_sites_solution_secondary difmap
_audit_update_record
;
2015-01-20 deposited with the CCDC.
2015-06-18 downloaded from the CCDC.
;
_cell_angle_alpha 90
_cell_angle_beta 111.837(11)
_cell_angle_gamma 90
_cell_formula_units_Z 4
_cell_length_a 10.747(3)
_cell_length_b 10.565(4)
_cell_length_c 23.940(6)
_cell_measurement_reflns_used 3040
_cell_measurement_temperature 293(2)
_cell_measurement_theta_max 26.3138
_cell_measurement_theta_min 2.1780
_cell_volume 2523.2(14)
_computing_cell_refinement 'SAINT (Bruker, 2001)'
_computing_data_collection 'SMART (Bruker, 2001)'
_computing_data_reduction SAINT
_computing_molecular_graphics 'SHELXTL/PC (Sheldrick, 1990)'
_computing_publication_material 'SHELXTL/PC (Sheldrick, 1990)'
_computing_structure_refinement 'SHELXL-97 (Sheldrick, 1997)'
_computing_structure_solution 'SHELXS-97 (Sheldrick, 1990)'
_diffrn_ambient_temperature 293(2)
_diffrn_measured_fraction_theta_full 0.783
_diffrn_measured_fraction_theta_max 0.783
_diffrn_measurement_device 'Bruker SMART APEX CCD area-detector'
_diffrn_measurement_device_type 'CCD Area Detector'
_diffrn_measurement_method '\w scan'
_diffrn_radiation_monochromator graphite
_diffrn_radiation_source 'fine-focus sealed tube'
_diffrn_radiation_type MoK\a
_diffrn_radiation_wavelength 0.71073
_diffrn_reflns_av_R_equivalents 0.0647
_diffrn_reflns_av_sigmaI/netI 0.0798
_diffrn_reflns_limit_h_max 7
_diffrn_reflns_limit_h_min -14
_diffrn_reflns_limit_k_max 14
_diffrn_reflns_limit_k_min -12
_diffrn_reflns_limit_l_max 34
_diffrn_reflns_limit_l_min -25
_diffrn_reflns_number 16158
_diffrn_reflns_theta_full 30.75
_diffrn_reflns_theta_max 30.75
_diffrn_reflns_theta_min 2.04
_diffrn_standards_number 0
_exptl_absorpt_coefficient_mu 1.663
_exptl_crystal_density_diffrn 1.404
_exptl_crystal_density_method 'Not Measured'
_exptl_crystal_F_000 1104
_refine_diff_density_max 1.055
_refine_diff_density_min -1.196
_refine_diff_density_rms 0.163
_refine_ls_extinction_method none
_refine_ls_goodness_of_fit_ref 1.111
_refine_ls_hydrogen_treatment constr
_refine_ls_matrix_type full
_refine_ls_number_parameters 319
_refine_ls_number_reflns 6176
_refine_ls_number_restraints 0
_refine_ls_restrained_S_all 1.111
_refine_ls_R_factor_all 0.0980
_refine_ls_R_factor_gt 0.0599
_refine_ls_shift/su_max 0.000
_refine_ls_shift/su_mean 0.000
_refine_ls_structure_factor_coef Fsqd
_refine_ls_weighting_details 'calc w=1/[\s^2^(Fo^2^)+(0.1040P)^2^+3.0929P] where P=(Fo^2^+2Fc^2^)/3'
_refine_ls_weighting_scheme calc
_refine_ls_wR_factor_gt 0.1473
_refine_ls_wR_factor_ref 0.2093
_reflns_number_gt 4218
_reflns_number_total 6176
_reflns_threshold_expression >2sigma(I)
_cod_data_source_file c5md00131e2.cif
_cod_data_source_block 24maydm
_cod_depositor_comments
;
The following automatic conversions were performed:

'_symmetry_cell_setting' value 'Monoclinic' changed to 'monoclinic'
according to
/usr/data/users/saulius/crontab/automatic-downloads/rss-feeds/RSC/lib/dictionaries/cif_core.dic
dictionary named 'cif_core.dic' version 2.4.2 from 2011-04-26.

Automatic conversion script
Id: cif_fix_values 3271 2015-04-21 07:52:19Z andrius 

 Adding full bibliography for 7117323--7117326.cif.
;
_cod_original_sg_symbol_H-M 'P 21/c'
_cod_database_code 7117324

loop_
_symmetry_equiv_pos_site_id
_symmetry_equiv_pos_as_xyz
1 x,y,z
2 -x,1/2+y,1/2-z
3 -x,-y,-z
4 x,1/2-y,1/2+z

loop_
_atom_site_aniso_label
_atom_site_aniso_U_11
_atom_site_aniso_U_22
_atom_site_aniso_U_33
_atom_site_aniso_U_23
_atom_site_aniso_U_13
_atom_site_aniso_U_12
Br1 0.0421(3) 0.0303(3) 0.0329(3) -0.0084(2) 0.0211(2) -0.0057(2)
O1 0.0289(17) 0.0296(16) 0.0243(15) -0.0028(12) 0.0142(13) -0.0045(13)
O2 0.0316(18) 0.0303(16) 0.0230(15) -0.0001(12) 0.0166(14) 0.0011(13)
O3 0.0253(16) 0.0298(16) 0.0212(14) 0.0015(12) 0.0157(13) -0.0047(12)
N1 0.030(2) 0.0259(18) 0.0218(17) 0.0047(14) 0.0129(16) 0.0027(15)
N2 0.028(2) 0.0246(18) 0.0247(18) -0.0010(14) 0.0171(16) -0.0012(15)
C1 0.027(2) 0.025(2) 0.027(2) -0.0029(17) 0.0152(19) -0.0044(17)
C2 0.036(3) 0.020(2) 0.025(2) -0.0051(16) 0.0185(19) -0.0052(18)
C3 0.041(3) 0.027(2) 0.034(2) 0.0010(18) 0.026(2) 0.004(2)
C4 0.032(2) 0.028(2) 0.030(2) -0.0017(17) 0.024(2) -0.0003(19)
C5 0.029(2) 0.025(2) 0.024(2) 0.0029(16) 0.0154(18) 0.0029(17)
C6 0.031(2) 0.0216(19) 0.0187(19) 0.0035(15) 0.0133(18) 0.0024(17)
C7 0.027(2) 0.024(2) 0.0168(18) 0.0016(15) 0.0119(17) 0.0015(17)
C8 0.030(2) 0.024(2) 0.022(2) 0.0015(16) 0.0143(18) 0.0018(17)
C9 0.029(2) 0.024(2) 0.0214(19) 0.0022(16) 0.0180(18) 0.0038(17)
C10 0.020(2) 0.024(2) 0.0173(18) -0.0055(15) 0.0071(16) -0.0033(17)
C11 0.027(2) 0.027(2) 0.022(2) -0.0025(16) 0.0170(18) 0.0027(17)
C12 0.033(3) 0.028(2) 0.019(2) -0.0036(16) 0.0133(18) -0.0041(18)
C13 0.044(3) 0.026(2) 0.033(2) -0.0056(18) 0.025(2) -0.002(2)
C14 0.037(3) 0.030(2) 0.028(2) 0.0073(18) 0.020(2) 0.0084(19)
C15 0.032(3) 0.036(2) 0.027(2) 0.0044(19) 0.015(2) -0.002(2)
C16 0.033(3) 0.025(2) 0.026(2) -0.0008(17) 0.0155(19) -0.0072(18)
C17 0.026(2) 0.028(2) 0.0159(19) -0.0023(15) 0.0089(17) -0.0002(17)
C18 0.031(2) 0.027(2) 0.0191(19) -0.0005(16) 0.0143(18) -0.0001(18)
C19 0.026(2) 0.028(2) 0.024(2) -0.0001(17) 0.0185(18) 0.0008(17)
C20 0.029(2) 0.026(2) 0.023(2) 0.0009(16) 0.0174(18) -0.0031(17)
C21 0.035(3) 0.031(2) 0.025(2) -0.0077(17) 0.017(2) -0.0100(19)
C22 0.037(3) 0.033(2) 0.035(2) -0.0081(19) 0.026(2) -0.010(2)
C23 0.031(2) 0.028(2) 0.035(2) 0.0026(18) 0.024(2) 0.0032(18)
C24 0.028(2) 0.027(2) 0.028(2) -0.0010(17) 0.0170(19) -0.0034(18)
C25 0.030(2) 0.025(2) 0.024(2) 0.0008(16) 0.0160(18) -0.0008(18)
C26 0.035(3) 0.026(2) 0.025(2) 0.0008(17) 0.017(2) -0.0016(18)
C27 0.037(3) 0.030(2) 0.027(2) -0.0017(18) 0.014(2) 0.002(2)
C28 0.046(3) 0.039(3) 0.051(3) -0.011(2) 0.035(3) -0.012(2)
C29 0.028(2) 0.032(2) 0.032(2) 0.0009(19) 0.016(2) -0.0048(19)

loop_
_atom_site_label
_atom_site_type_symbol
_atom_site_thermal_displace_type
_atom_site_fract_x
_atom_site_fract_y
_atom_site_fract_z
_atom_site_occupancy
_atom_site_U_iso_or_equiv
_atom_site_calc_flag
_atom_site_refinement_flags
Br1 Br Uani 0.19668(5) 0.01789(4) -0.10999(2) 1.000 0.0330(2) . .
O1 O Uani 0.6236(3) 0.5686(3) 0.13520(13) 1.000 0.0264(9) . .
O2 O Uani 0.4899(3) 0.5157(3) 0.28701(13) 1.000 0.0265(9) . .
O3 O Uani 0.1389(3) 0.4667(3) 0.11263(12) 1.000 0.0234(9) . .
N1 N Uani 0.5865(4) 0.4041(3) 0.07097(15) 1.000 0.0250(11) . .
N2 N Uani 0.1482(4) 0.2595(3) 0.17605(15) 1.000 0.0237(11) . .
C1 C Uani 0.2663(4) 0.2050(4) -0.01943(19) 1.000 0.0249(12) . .
C2 C Uani 0.3178(5) 0.1347(4) -0.04927(19) 1.000 0.0249(14) . .
C3 C Uani 0.4589(5) 0.1471(4) -0.0385(2) 1.000 0.0305(14) . .
C4 C Uani 0.5464(5) 0.2350(4) 0.00195(19) 1.000 0.0264(12) . .
C5 C Uani 0.4969(4) 0.3136(4) 0.03254(18) 1.000 0.0244(12) . .
C6 C Uani 0.5375(4) 0.4774(4) 0.09769(18) 1.000 0.0226(11) . .
C7 C Uani 0.3978(4) 0.4689(4) 0.09177(18) 1.000 0.0215(11) . .
C8 C Uani 0.3101(4) 0.3784(4) 0.05353(18) 1.000 0.0240(12) . .
C9 C Uani 0.3552(4) 0.2972(4) 0.02194(18) 1.000 0.0223(11) . .
C10 C Uani 0.3556(4) 0.5623(4) 0.12555(17) 1.000 0.0204(11) . .
C11 C Uani 0.2730(4) 0.6740(4) 0.08512(18) 1.000 0.0231(12) . .
C12 C Uani 0.3248(5) 0.7956(4) 0.10240(18) 1.000 0.0256(14) . .
C13 C Uani 0.2552(5) 0.8998(4) 0.0667(2) 1.000 0.0313(14) . .
C14 C Uani 0.1313(5) 0.8819(4) 0.0124(2) 1.000 0.0294(14) . .
C15 C Uani 0.0788(5) 0.7606(4) -0.0056(2) 1.000 0.0305(14) . .
C16 C Uani 0.1477(4) 0.6573(4) 0.03031(19) 1.000 0.0267(14) . .
C17 C Uani 0.2786(5) 0.5015(4) 0.15800(18) 1.000 0.0230(11) . .
C18 C Uani 0.3633(4) 0.3853(4) 0.19635(18) 1.000 0.0243(11) . .
C19 C Uani 0.5057(4) 0.4316(4) 0.24689(18) 1.000 0.0234(12) . .
C20 C Uani 0.3747(4) 0.5976(4) 0.26206(18) 1.000 0.0238(12) . .
C21 C Uani 0.3642(5) 0.6799(4) 0.3023(2) 1.000 0.0287(14) . .
C22 C Uani 0.2529(5) 0.7644(4) 0.2819(2) 1.000 0.0314(14) . .
C23 C Uani 0.1498(5) 0.7660(4) 0.2216(2) 1.000 0.0280(12) . .
C24 C Uani 0.1587(4) 0.6836(4) 0.1815(2) 1.000 0.0258(12) . .
C25 C Uani 0.2722(4) 0.5969(4) 0.20088(18) 1.000 0.0246(12) . .
C26 C Uani 0.2827(5) 0.3151(4) 0.22320(19) 1.000 0.0270(14) . .
C27 C Uani 0.1744(5) 0.1355(4) 0.1571(2) 1.000 0.0307(14) . .
C28 C Uani 0.0428(5) 0.2458(5) 0.1964(2) 1.000 0.0405(17) . .
C29 C Uani 0.7589(4) 0.5865(4) 0.1376(2) 1.000 0.0293(12) . .
H1 H Uiso 0.17490 0.19720 -0.02410 1.000 0.0300 calc R
H3 H Uiso 0.49540 0.09250 -0.06000 1.000 0.0370 calc R
H3A H Uiso 0.10910 0.40420 0.12540 1.000 0.0350 . R
H4 H Uiso 0.63850 0.23820 0.00730 1.000 0.0320 calc R
H8 H Uiso 0.21920 0.37490 0.05010 1.000 0.0290 calc R
H10 H Uiso 0.43830 0.59950 0.15630 1.000 0.0250 calc R
H12 H Uiso 0.40400 0.80820 0.13690 1.000 0.0310 calc R
H13 H Uiso 0.28890 0.98300 0.07780 1.000 0.0380 calc R
H14 H Uiso 0.08710 0.95350 -0.01040 1.000 0.0350 calc R
H15 H Uiso 0.00020 0.74810 -0.04040 1.000 0.0370 calc R
H16 H Uiso 0.11330 0.57430 0.01930 1.000 0.0320 calc R
H18 H Uiso 0.38390 0.32710 0.16800 1.000 0.0290 calc R
H19A H Uiso 0.55510 0.35670 0.26900 1.000 0.0290 calc R
H19B H Uiso 0.56050 0.47130 0.22640 1.000 0.0290 calc R
H21 H Uiso 0.42760 0.68210 0.34240 1.000 0.0340 calc R
H22 H Uiso 0.24550 0.82470 0.30990 1.000 0.0370 calc R
H23 H Uiso 0.07770 0.82460 0.21130 1.000 0.0330 calc R
H24A H Uiso 0.09370 0.68130 0.14160 1.000 0.0310 calc R
H26A H Uiso 0.26050 0.37190 0.25110 1.000 0.0320 calc R
H26B H Uiso 0.33710 0.24450 0.24730 1.000 0.0320 calc R
H27A H Uiso 0.09170 0.10130 0.12720 1.000 0.0460 calc R
H27B H Uiso 0.20650 0.07890 0.19200 1.000 0.0460 calc R
H27C H Uiso 0.24280 0.14250 0.13930 1.000 0.0460 calc R
H28A H Uiso 0.06760 0.18360 0.22910 1.000 0.0600 calc R
H28B H Uiso -0.03750 0.21660 0.16320 1.000 0.0600 calc R
H28C H Uiso 0.02420 0.32740 0.21110 1.000 0.0600 calc R
H29A H Uiso 0.75780 0.59360 0.09660 1.000 0.0440 calc R
H29B H Uiso 0.81420 0.51400 0.15780 1.000 0.0440 calc R
H29C H Uiso 0.79630 0.66400 0.16000 1.000 0.0440 calc R

loop_
_atom_type_symbol
_atom_type_description
_atom_type_scat_dispersion_real
_atom_type_scat_dispersion_imag
_atom_type_scat_source
O O 0.0106 0.0060 'International Tables Vol C Tables 4.2.6.8 and 6.1.1.4'
N N 0.0061 0.0033 'International Tables Vol C Tables 4.2.6.8 and 6.1.1.4'
Br Br -0.2901 2.4595 'International Tables Vol C Tables 4.2.6.8 and 6.1.1.4'
H H 0.0000 0.0000 'International Tables Vol C Tables 4.2.6.8 and 6.1.1.4'
C C 0.0033 0.0016 'International Tables Vol C Tables 4.2.6.8 and 6.1.1.4'

loop_
_geom_angle_atom_site_label_1
_geom_angle_atom_site_label_2
_geom_angle_atom_site_label_3
_geom_angle
_geom_angle_publ_flag
C6 O1 C29 121.9(3) yes
C19 O2 C20 114.3(3) yes
C17 O3 H3A 110.00 no
C5 N1 C6 116.0(4) yes
C26 N2 C27 109.1(4) yes
C27 N2 C28 107.0(4) yes
C26 N2 C28 115.8(3) yes
C2 C1 C9 116.9(4) no
Br1 C2 C1 117.7(4) yes
C1 C2 C3 119.1(4) no
Br1 C2 C3 123.1(3) yes
C2 C3 C4 124.5(4) no
C3 C4 C5 118.8(5) no
N1 C5 C9 127.1(4) yes
C4 C5 C9 115.6(4) no
N1 C5 C4 117.3(4) yes
O1 C6 N1 117.0(4) yes
N1 C6 C7 122.1(4) yes
O1 C6 C7 121.0(4) yes
C6 C7 C8 121.3(4) no
C8 C7 C10 123.3(4) no
C6 C7 C10 115.3(4) no
C7 C8 C9 120.1(4) no
C1 C9 C5 125.0(4) no
C5 C9 C8 113.4(4) no
C1 C9 C8 121.6(4) no
C7 C10 C11 112.9(3) no
C11 C10 C17 110.6(4) no
C7 C10 C17 110.5(4) no
C10 C11 C16 124.5(4) no
C12 C11 C16 119.7(4) no
C10 C11 C12 115.8(4) no
C11 C12 C13 118.0(4) no
C12 C13 C14 121.8(4) no
C13 C14 C15 120.8(4) no
C14 C15 C16 117.3(4) no
C11 C16 C15 122.5(4) no
O3 C17 C18 114.9(3) yes
O3 C17 C25 112.0(4) yes
O3 C17 C10 108.9(3) yes
C10 C17 C25 104.6(4) no
C18 C17 C25 107.0(3) no
C10 C17 C18 109.0(4) no
C17 C18 C26 109.8(4) no
C19 C18 C26 111.9(3) no
C17 C18 C19 111.8(3) no
O2 C19 C18 112.9(4) yes
O2 C20 C21 112.4(4) yes
C21 C20 C25 119.3(4) no
O2 C20 C25 128.2(4) yes
C20 C21 C22 116.5(4) no
C21 C22 C23 125.4(4) no
C22 C23 C24 118.5(4) no
C23 C24 C25 117.4(4) no
C17 C25 C20 119.4(4) no
C20 C25 C24 122.9(4) no
C17 C25 C24 117.6(4) no
N2 C26 C18 114.2(3) yes
C2 C1 H1 122.00 no
C9 C1 H1 122.00 no
C2 C3 H3 118.00 no
C4 C3 H3 118.00 no
C3 C4 H4 121.00 no
C5 C4 H4 121.00 no
C7 C8 H8 120.00 no
C9 C8 H8 120.00 no
C7 C10 H10 108.00 no
C11 C10 H10 108.00 no
C17 C10 H10 108.00 no
C11 C12 H12 121.00 no
C13 C12 H12 121.00 no
C12 C13 H13 119.00 no
C14 C13 H13 119.00 no
C13 C14 H14 120.00 no
C15 C14 H14 120.00 no
C14 C15 H15 121.00 no
C16 C15 H15 121.00 no
C11 C16 H16 119.00 no
C15 C16 H16 119.00 no
C17 C18 H18 108.00 no
C19 C18 H18 108.00 no
C26 C18 H18 108.00 no
O2 C19 H19A 109.00 no
O2 C19 H19B 109.00 no
C18 C19 H19A 109.00 no
C18 C19 H19B 109.00 no
H19A C19 H19B 108.00 no
C20 C21 H21 122.00 no
C22 C21 H21 122.00 no
C21 C22 H22 117.00 no
C23 C22 H22 117.00 no
C22 C23 H23 121.00 no
C24 C23 H23 121.00 no
C23 C24 H24A 121.00 no
C25 C24 H24A 121.00 no
N2 C26 H26A 109.00 no
N2 C26 H26B 109.00 no
C18 C26 H26A 109.00 no
C18 C26 H26B 109.00 no
H26A C26 H26B 108.00 no
N2 C27 H27A 109.00 no
N2 C27 H27B 109.00 no
N2 C27 H27C 109.00 no
H27A C27 H27B 110.00 no
H27A C27 H27C 109.00 no
H27B C27 H27C 109.00 no
N2 C28 H28A 109.00 no
N2 C28 H28B 109.00 no
N2 C28 H28C 110.00 no
H28A C28 H28B 109.00 no
H28A C28 H28C 110.00 no
H28B C28 H28C 109.00 no
O1 C29 H29A 109.00 no
O1 C29 H29B 109.00 no
O1 C29 H29C 109.00 no
H29A C29 H29B 109.00 no
H29A C29 H29C 110.00 no
H29B C29 H29C 109.00 no

loop_
_geom_bond_atom_site_label_1
_geom_bond_atom_site_label_2
_geom_bond_distance
_geom_bond_publ_flag
Br1 C2 1.981(5) yes
O1 C6 1.405(5) yes
O1 C29 1.446(6) yes
O2 C19 1.365(5) yes
O2 C20 1.445(5) yes
O3 C17 1.535(6) yes
O3 H3A 0.8400 no
N1 C5 1.424(6) yes
N1 C6 1.240(6) yes
N2 C27 1.448(6) yes
N2 C28 1.397(7) yes
N2 C26 1.580(6) yes
C1 C9 1.462(6) no
C1 C2 1.289(7) no
C2 C3 1.447(8) no
C3 C4 1.417(6) no
C4 C5 1.341(6) no
C5 C9 1.458(6) no
C6 C7 1.457(7) no
C7 C10 1.451(6) no
C7 C8 1.414(6) no
C8 C9 1.347(6) no
C10 C17 1.476(7) no
C10 C11 1.574(6) no
C11 C12 1.400(6) no
C11 C16 1.501(6) no
C12 C13 1.424(6) no
C13 C14 1.487(7) no
C14 C15 1.402(6) no
C15 C16 1.416(6) no
C17 C25 1.458(6) no
C17 C18 1.599(6) no
C18 C19 1.633(6) no
C18 C26 1.459(7) no
C20 C25 1.469(6) no
C20 C21 1.333(6) no
C21 C22 1.425(7) no
C22 C23 1.457(7) no
C23 C24 1.326(6) no
C24 C25 1.456(6) no
C1 H1 0.9500 no
C3 H3 0.9500 no
C4 H4 0.9500 no
C8 H8 0.9500 no
C10 H10 1.0000 no
C12 H12 0.9500 no
C13 H13 0.9500 no
C14 H14 0.9500 no
C15 H15 0.9500 no
C16 H16 0.9500 no
C18 H18 1.0000 no
C19 H19A 0.9900 no
C19 H19B 0.9900 no
C21 H21 0.9500 no
C22 H22 0.9500 no
C23 H23 0.9500 no
C24 H24A 0.9500 no
C26 H26A 0.9900 no
C26 H26B 0.9900 no
C27 H27A 0.9800 no
C27 H27B 0.9800 no
C27 H27C 0.9800 no
C28 H28A 0.9800 no
C28 H28B 0.9800 no
C28 H28C 0.9800 no
C29 H29A 0.9800 no
C29 H29B 0.9800 no
C29 H29C 0.9800 no

loop_
_geom_contact_atom_site_label_1
_geom_contact_atom_site_label_2
_geom_contact_distance
_geom_contact_site_symmetry_2
_geom_contact_publ_flag
Br1 C14 3.560(5) 1_545 no
Br1 H14 3.1000 1_545 no
Br1 H27A 3.2300 3_555 no
Br1 H28B 3.0100 3_555 no
O3 C16 2.844(5) . no
O3 N2 2.645(5) . no
O3 C8 2.863(6) . no
O1 H10 2.2500 . no
O1 H19B 2.7200 . no
O2 H26A 2.7500 . no
O2 H12 2.8100 2_645 no
O3 H8 2.2100 . no
O3 H16 2.4300 . no
O3 H24A 2.4700 . no
O3 H15 2.9100 3_565 no
N2 O3 2.645(5) . no
N1 H29B 2.8100 . no
N1 H22 2.8800 2_645 no
N1 H29A 2.6300 . no
N2 H3A 1.9000 . no
C1 C29 3.516(6) 3_665 no
C2 C29 3.540(6) 3_665 no
C3 C3 3.554(6) 3_655 no
C3 C13 3.418(8) 3_665 no
C3 C12 3.280(8) 3_665 no
C4 C12 3.292(7) 3_665 no
C4 C13 3.447(7) 3_665 no
C4 C11 3.471(7) 3_665 no
C7 C19 3.477(6) . no
C8 C16 3.364(6) . no
C8 C18 3.251(6) . no
C8 O3 2.863(6) . no
C11 C4 3.471(7) 3_665 no
C11 C24 2.992(6) . no
C12 C24 3.269(7) . no
C12 C3 3.280(8) 3_665 no
C12 C25 3.358(6) . no
C12 C4 3.292(7) 3_665 no
C13 C4 3.447(7) 3_665 no
C13 C3 3.418(8) 3_665 no
C14 Br1 3.560(5) 1_565 no
C16 C8 3.364(6) . no
C16 O3 2.844(5) . no
C16 C24 3.588(6) . no
C18 C8 3.251(6) . no
C19 C21 3.411(7) 2_645 no
C19 C7 3.477(6) . no
C19 C22 3.414(7) 2_645 no
C20 C26 3.173(6) . no
C21 C19 3.411(7) 2_655 no
C22 C19 3.414(7) 2_655 no
C22 C28 3.411(8) 2_555 no
C23 C28 3.348(8) 2_555 no
C24 C12 3.269(7) . no
C24 C11 2.992(6) . no
C24 C16 3.588(6) . no
C25 C12 3.358(6) . no
C26 C20 3.173(6) . no
C28 C23 3.348(8) 2_545 no
C28 C22 3.411(8) 2_545 no
C29 C2 3.540(6) 3_665 no
C29 C1 3.516(6) 3_665 no
C1 H29A 2.7700 3_665 no
C2 H29A 3.0800 3_665 no
C6 H19B 3.0000 . no
C6 H22 3.0200 2_645 no
C7 H19B 3.0400 . no
C7 H18 2.4100 . no
C8 H18 2.6100 . no
C8 H16 2.8500 . no
C9 H29A 2.8800 3_665 no
C10 H19B 2.7700 . no
C11 H24A 2.7400 . no
C11 H4 2.8700 3_665 no
C12 H3 2.7600 3_665 no
C12 H4 2.8200 3_665 no
C12 H19A 2.9300 2_655 no
C13 H3 2.7500 3_665 no
C13 H4 2.8400 3_665 no
C14 H4 2.9700 3_665 no
C14 H14 2.9100 3_575 no
C15 H4 3.0500 3_665 no
C15 H1 3.1000 3_565 no
C16 H8 3.0700 . no
C16 H4 2.9700 3_665 no
C16 H24A 2.9400 . no
C17 H8 2.7600 . no
C18 H27C 2.9700 . no
C19 H12 2.8900 2_645 no
C19 H10 2.6800 . no
C20 H26A 2.6500 . no
C20 H19A 3.0100 2_655 no
C20 H10 2.8600 . no
C21 H19A 2.8700 2_655 no
C21 H18 2.9700 2_655 no
C22 H19B 3.0200 2_655 no
C22 H19A 2.9300 2_655 no
C22 H28B 3.1000 2_555 no
C23 H28C 2.9600 2_555 no
C25 H26A 2.6900 . no
C26 H3A 2.5700 . no
C27 H13 3.0700 1_545 no
C27 H15 2.9900 3_565 no
C27 H3A 2.9500 . no
C27 H18 2.9700 . no
C28 H3A 2.6600 . no
C28 H23 3.0600 2_545 no
C29 H22 3.0500 2_645 no
H1 H8 2.5100 . no
H1 C15 3.1000 3_565 no
H3 C12 2.7600 3_665 no
H3 C13 2.7500 3_665 no
H3A N2 1.9000 . no
H3A C26 2.5700 . no
H3A C27 2.9500 . no
H3A C28 2.6600 . no
H3A H8 2.5200 . no
H3A H15 2.5200 3_565 no
H4 C11 2.8700 3_665 no
H4 C12 2.8200 3_665 no
H4 C13 2.8400 3_665 no
H4 C14 2.9700 3_665 no
H4 C15 3.0500 3_665 no
H4 C16 2.9700 3_665 no
H8 O3 2.2100 . no
H8 C16 3.0700 . no
H8 C17 2.7600 . no
H8 H1 2.5100 . no
H8 H3A 2.5200 . no
H8 H16 2.3800 . no
H10 O1 2.2500 . no
H10 C19 2.6800 . no
H10 C20 2.8600 . no
H10 H12 2.2600 . no
H10 H19B 2.1800 . no
H12 H10 2.2600 . no
H12 O2 2.8100 2_655 no
H12 C19 2.8900 2_655 no
H12 H19A 2.1900 2_655 no
H13 C27 3.0700 1_565 no
H13 H27C 2.4100 1_565 no
H14 Br1 3.1000 1_565 no
H14 C14 2.9100 3_575 no
H14 H14 2.3300 3_575 no
H15 O3 2.9100 3_565 no
H15 C27 2.9900 3_565 no
H15 H3A 2.5200 3_565 no
H15 H27A 2.5100 3_565 no
H16 O3 2.4300 . no
H16 C8 2.8500 . no
H16 H8 2.3800 . no
H18 C7 2.4100 . no
H18 C8 2.6100 . no
H18 C27 2.9700 . no
H18 H27C 2.4100 . no
H18 C21 2.9700 2_645 no
H19A H26B 2.5000 . no
H19A C12 2.9300 2_645 no
H19A C20 3.0100 2_645 no
H19A C21 2.8700 2_645 no
H19A C22 2.9300 2_645 no
H19A H12 2.1900 2_645 no
H19B O1 2.7200 . no
H19B C6 3.0000 . no
H19B C7 3.0400 . no
H19B C10 2.7700 . no
H19B H10 2.1800 . no
H19B C22 3.0200 2_645 no
H22 N1 2.8800 2_655 no
H22 C6 3.0200 2_655 no
H22 C29 3.0500 2_655 no
H22 H29B 2.3200 2_655 no
H23 C28 3.0600 2_555 no
H23 H28C 2.4800 2_555 no
H24A O3 2.4700 . no
H24A C11 2.7400 . no
H24A C16 2.9400 . no
H26A O2 2.7500 . no
H26A C20 2.6500 . no
H26A C25 2.6900 . no
H26A H28C 2.4000 . no
H26B H19A 2.5000 . no
H26B H27B 2.3200 . no
H27A H28B 2.2500 . no
H27A Br1 3.2300 3_555 no
H27A H15 2.5100 3_565 no
H27B H26B 2.3200 . no
H27B H28A 2.2900 . no
H27C C18 2.9700 . no
H27C H13 2.4100 1_545 no
H27C H18 2.4100 . no
H28A H27B 2.2900 . no
H28A H29C 2.5200 2_645 no
H28B H27A 2.2500 . no
H28B C22 3.1000 2_545 no
H28B Br1 3.0100 3_555 no
H28C H26A 2.4000 . no
H28C C23 2.9600 2_545 no
H28C H23 2.4800 2_545 no
H29A N1 2.6300 . no
H29A C1 2.7700 3_665 no
H29A C2 3.0800 3_665 no
H29A C9 2.8800 3_665 no
H29B N1 2.8100 . no
H29B H22 2.3200 2_645 no
H29C H28A 2.5200 2_655 no

loop_
_geom_hbond_atom_site_label_D
_geom_hbond_atom_site_label_H
_geom_hbond_atom_site_label_A
_geom_hbond_distance_DH
_geom_hbond_distance_HA
_geom_hbond_distance_DA
_geom_hbond_angle_DHA
_geom_hbond_publ_flag
O3 H3A N2 0.8400 1.9000 2.645(5) 147.00 yes
C8 H8 O3 0.9500 2.2100 2.863(6) 125.00 yes
C10 H10 O1 1.0000 2.2500 2.803(6) 113.00 yes
C16 H16 O3 0.9500 2.4300 2.844(5) 106.00 yes

loop_
_geom_torsion_atom_site_label_1
_geom_torsion_atom_site_label_2
_geom_torsion_atom_site_label_3
_geom_torsion_atom_site_label_4
_geom_torsion
_geom_torsion_publ_flag
C29 O1 C6 N1 6.9(6) no
C29 O1 C6 C7 -174.2(4) no
C20 O2 C19 C18 -32.4(5) no
C19 O2 C20 C21 -178.8(4) no
C19 O2 C20 C25 2.9(6) no
C5 N1 C6 C7 2.0(6) no
C6 N1 C5 C4 178.5(4) no
C6 N1 C5 C9 -0.8(6) no
C5 N1 C6 O1 -179.2(3) no
C27 N2 C26 C18 88.1(4) no
C28 N2 C26 C18 -151.2(4) no
C9 C1 C2 C3 2.5(6) no
C2 C1 C9 C5 -1.1(6) no
C2 C1 C9 C8 177.5(4) no
C9 C1 C2 Br1 -175.6(3) no
Br1 C2 C3 C4 176.0(3) no
C1 C2 C3 C4 -2.0(7) no
C2 C3 C4 C5 -0.5(7) no
C3 C4 C5 C9 1.8(6) no
C3 C4 C5 N1 -177.5(4) no
N1 C5 C9 C1 178.1(4) no
C4 C5 C9 C8 -179.9(4) no
N1 C5 C9 C8 -0.6(6) no
C4 C5 C9 C1 -1.2(6) no
N1 C6 C7 C10 -179.5(4) no
O1 C6 C7 C10 1.7(6) no
N1 C6 C7 C8 -2.0(6) no
O1 C6 C7 C8 179.2(4) no
C10 C7 C8 C9 177.8(4) no
C6 C7 C10 C11 101.9(4) no
C6 C7 C10 C17 -133.7(4) no
C8 C7 C10 C11 -75.5(5) no
C6 C7 C8 C9 0.4(6) no
C8 C7 C10 C17 48.9(5) no
C7 C8 C9 C5 0.7(6) no
C7 C8 C9 C1 -178.1(4) no
C7 C10 C11 C12 -122.6(4) no
C7 C10 C11 C16 56.2(6) no
C7 C10 C17 C25 166.2(4) no
C11 C10 C17 O3 51.7(4) no
C11 C10 C17 C25 -68.1(4) no
C17 C10 C11 C12 113.1(4) no
C11 C10 C17 C18 177.7(3) no
C17 C10 C11 C16 -68.2(5) no
C7 C10 C17 O3 -74.0(4) no
C7 C10 C17 C18 52.0(4) no
C16 C11 C12 C13 0.1(7) no
C10 C11 C16 C15 -178.3(4) no
C10 C11 C12 C13 178.9(4) no
C12 C11 C16 C15 0.5(7) no
C11 C12 C13 C14 -0.2(7) no
C12 C13 C14 C15 -0.2(8) no
C13 C14 C15 C16 0.7(8) no
C14 C15 C16 C11 -0.8(7) no
C25 C17 C18 C19 -50.9(5) no
O3 C17 C25 C20 149.5(4) no
O3 C17 C25 C24 -27.2(5) no
C25 C17 C18 C26 73.9(5) no
C10 C17 C25 C24 90.6(5) no
C18 C17 C25 C20 22.9(6) no
C18 C17 C25 C24 -153.9(4) no
C10 C17 C25 C20 -92.7(5) no
O3 C17 C18 C26 -51.0(5) no
C10 C17 C18 C19 61.7(4) no
C10 C17 C18 C26 -173.5(3) no
O3 C17 C18 C19 -175.8(3) no
C26 C18 C19 O2 -64.1(5) no
C17 C18 C26 N2 59.3(5) no
C19 C18 C26 N2 -175.9(3) no
C17 C18 C19 O2 59.5(5) no
O2 C20 C21 C22 -179.6(4) no
O2 C20 C25 C24 178.8(4) no
C25 C20 C21 C22 -1.2(7) no
O2 C20 C25 C17 2.2(7) no
C21 C20 C25 C24 0.6(7) no
C21 C20 C25 C17 -176.0(4) no
C20 C21 C22 C23 1.2(8) no
C21 C22 C23 C24 -0.6(8) no
C22 C23 C24 C25 -0.1(7) no
C23 C24 C25 C20 0.1(7) no
C23 C24 C25 C17 176.7(4) no
